data_7244937
loop_
_publ_author_name
'Akai, Ryota'
'Oka, Kouki'
'Nishida, Ryunosuke'
'Tohnai, Norimitsu'

_publ_section_title
;
 Systematic arrangement control of functional organic molecules
;
_journal_name_full CrystEngComm
_journal_paper_doi 10.1039/D2CE00336H
_journal_year 2022
_chemical_formula_moiety 'C20 H12 O6 S4, 2(C4 H12 N)'
_chemical_formula_sum 'C28 H36 N2 O6 S4'
_chemical_formula_weight 624.83
_chemical_name_systematic BTDS-isoBuA
_space_group_crystal_system monoclinic
_space_group_IT_number 14
_space_group_name_Hall '-P 2ybc'
_space_group_name_H-M_alt 'P 1 21/c 1'
_atom_sites_solution_hydrogens geom
_atom_sites_solution_primary dual
_audit_block_doi 10.5517/ccdc.csd.cc2b8s3j
_audit_creation_date 2021-07-15
_audit_creation_method
;
Olex2 1.3
(compiled 2020.11.12 svn.r5f609507 for OlexSys, GUI svn.r6272)
;
_audit_update_record
;
2022-02-20 deposited with the CCDC.	2022-05-09 downloaded from the CCDC.
;
_cell_angle_alpha 90
_cell_angle_beta 94.855(3)
_cell_angle_gamma 90
_cell_formula_units_Z 2
_cell_length_a 27.9234(7)
_cell_length_b 7.4749(2)
_cell_length_c 7.6043(2)
_cell_measurement_reflns_used 2408
_cell_measurement_temperature 293
_cell_measurement_theta_max 73.2480
_cell_measurement_theta_min 4.7720
_cell_volume 1581.51(7)
_computing_cell_refinement 'CrysAlisPro 1.171.39.20a (Rigaku OD, 2015)'
_computing_data_collection 'CrysAlisPro 1.171.39.20a (Rigaku OD, 2015)'
_computing_data_reduction 'CrysAlisPro 1.171.39.20a (Rigaku OD, 2015)'
_computing_molecular_graphics 'Olex2 1.3 (Dolomanov et al., 2009)'
_computing_publication_material 'Olex2 1.3 (Dolomanov et al., 2009)'
_computing_structure_refinement 'SHELXL 2018/3 (Sheldrick, 2015)'
_computing_structure_solution 'SHELXT 2018/2 (Sheldrick, 2018)'
_diffrn_ambient_temperature 293
_diffrn_detector 'CCD plate'
_diffrn_measured_fraction_theta_full 0.999
_diffrn_measured_fraction_theta_max 0.968
_diffrn_measurement_details
;
List of Runs (angles in degrees, time in seconds):

  # Type    Start    End  Width  t~exp~   \w     \q     \k     \f   Frames
#--------------------------------------------------------------------------
  1  \w    -87.00  14.00   0.50    1.00    --    0.00 -19.00   0.00  202
  2  \w    -39.00   5.00   0.50    1.00    --    0.00 -37.00  90.00   88
  3  \w    -72.00 -43.00   0.50    1.00    --    0.00 -37.00  90.00   58
  4  \w    140.00 166.00   0.50    5.00    --   94.90  45.00  90.00   52
  5  \w    130.00 172.00   0.50    5.00    --   94.90  15.00-150.00   84
  6  \w     74.00 184.00   0.50    5.00    --   94.90  77.00-120.00  220
  7  \w     25.00 111.00   0.50    5.00    --   94.90 -61.00 120.00  172
  8  \w     18.00 119.00   0.50    5.00    --   94.90 -77.00  90.00  202
  9  \w    104.00 130.00   0.50    5.00    --   94.90  45.00  90.00   52
 10  \w     75.00 174.00   0.50    5.00    --   94.90  45.00 -30.00  198
 11  \w     69.00 112.00   0.50    5.00    --   94.90 -45.00 120.00   86
;
_diffrn_measurement_device 'four-circle diffractometer'
_diffrn_measurement_device_type 'XtaLAB Pro: Kappa single'
_diffrn_measurement_method '\w scans'
_diffrn_orient_matrix_type 'CrysAlisPro convention (1999,Acta A55,543-557)'
_diffrn_orient_matrix_UB_11 -0.0238005000
_diffrn_orient_matrix_UB_12 -0.1821774000
_diffrn_orient_matrix_UB_13 0.0293335000
_diffrn_orient_matrix_UB_21 -0.0488495000
_diffrn_orient_matrix_UB_22 0.0755088000
_diffrn_orient_matrix_UB_23 -0.0756701000
_diffrn_orient_matrix_UB_31 0.0108988000
_diffrn_orient_matrix_UB_32 -0.0595104000
_diffrn_orient_matrix_UB_33 -0.1863545000
_diffrn_radiation_monochromator graphite
_diffrn_radiation_probe x-ray
_diffrn_radiation_type 'Cu K\a'
_diffrn_radiation_wavelength 1.54184
_diffrn_reflns_av_R_equivalents 0.0564
_diffrn_reflns_av_unetI/netI 0.0667
_diffrn_reflns_Laue_measured_fraction_full 0.999
_diffrn_reflns_Laue_measured_fraction_max 0.968
_diffrn_reflns_limit_h_max 31
_diffrn_reflns_limit_h_min -34
_diffrn_reflns_limit_k_max 9
_diffrn_reflns_limit_k_min -7
_diffrn_reflns_limit_l_max 7
_diffrn_reflns_limit_l_min -9
_diffrn_reflns_number 8176
_diffrn_reflns_point_group_measured_fraction_full 0.999
_diffrn_reflns_point_group_measured_fraction_max 0.968
_diffrn_reflns_theta_full 67.684
_diffrn_reflns_theta_max 74.292
_diffrn_reflns_theta_min 3.177
_diffrn_source 'fine-focus sealed X-ray tube'
_diffrn_source_type 'Enhance (Cu) X-ray Source'
_exptl_absorpt_coefficient_mu 3.110
_exptl_absorpt_correction_T_max 1.00000
_exptl_absorpt_correction_T_min 0.70006
_exptl_absorpt_correction_type multi-scan
_exptl_absorpt_process_details
;
CrysAlisPro 1.171.39.20a (Rigaku Oxford Diffraction, 2015)
Empirical absorption correction using spherical harmonics,
 implemented in SCALE3 ABSPACK scaling algorithm.
;
_exptl_crystal_colour 'clear yellowish yellow'
_exptl_crystal_colour_lustre clear
_exptl_crystal_colour_modifier yellowish
_exptl_crystal_colour_primary yellow
_exptl_crystal_density_diffrn 1.312
_exptl_crystal_description plate
_exptl_crystal_F_000 660
_exptl_crystal_preparation Luminescent
_exptl_crystal_size_max 0.4
_exptl_crystal_size_mid 0.2
_exptl_crystal_size_min 0.05
_refine_diff_density_max 0.514
_refine_diff_density_min -0.320
_refine_diff_density_rms 0.061
_refine_ls_extinction_method none
_refine_ls_goodness_of_fit_ref 1.042
_refine_ls_hydrogen_treatment constr
_refine_ls_matrix_type full
_refine_ls_number_parameters 184
_refine_ls_number_reflns 3124
_refine_ls_number_restraints 0
_refine_ls_restrained_S_all 1.042
_refine_ls_R_factor_all 0.0736
_refine_ls_R_factor_gt 0.0530
_refine_ls_shift/su_max 0.001
_refine_ls_shift/su_mean 0.000
_refine_ls_structure_factor_coef Fsqd
_refine_ls_weighting_details 'w=1/[\s^2^(Fo^2^)+(0.0638P)^2^+0.5068P] where P=(Fo^2^+2Fc^2^)/3'
_refine_ls_weighting_scheme calc
_refine_ls_wR_factor_gt 0.1326
_refine_ls_wR_factor_ref 0.1441
_reflns_Friedel_coverage 0.000
_reflns_number_gt 2320
_reflns_number_total 3124
_reflns_threshold_expression 'I > 2\s(I)'
_cod_data_source_file d2ce00336h2.cif
_cod_data_source_block exp_3004
_cod_database_code 7244937
_shelx_shelxl_version_number 2018/3
_chemical_oxdiff_formula CHNSO
_shelx_space_group_comment
;
The symmetry employed for this shelxl refinement is uniquely defined
by the following loop, which should always be used as a source of
symmetry information in preference to the above space-group names.
They are only intended as comments.
;
_reflns_odcompleteness_completeness 99.93
_reflns_odcompleteness_iscentric 1
_reflns_odcompleteness_theta 66.97
_olex2_refinement_description
;
1. Fixed Uiso
 At 1.2 times of:
  All C(H) groups, All C(H,H) groups, All N(H,H,H) groups
 At 1.5 times of:
  All C(H,H,H) groups
2.a Ternary CH refined with riding coordinates:
 C00I(H00I)
2.b Secondary CH2 refined with riding coordinates:
 C00H(H00A,H00H)
2.c Aromatic/amide H refined with riding coordinates:
 C00B(H00B), C00C(H00C), C00D(H00D), C00E(H00E), C00F(H00F), C00G(H00G)
2.d Idealised Me refined as rotating group:
 N8(H8A,H8B,H8C), C00J(H00J,H00K,H00L), C00K(H00M,H00N,H00O)
;
_olex2_submission_special_instructions 'No special instructions were received'
_oxdiff_exptl_absorpt_empirical_details
;
Empirical correction (ABSPACK) includes:
- Absorption correction using spherical harmonics
- Frame scaling
;
_oxdiff_exptl_absorpt_empirical_full_max 1.522
_oxdiff_exptl_absorpt_empirical_full_min 0.543

loop_
_space_group_symop_operation_xyz
'x, y, z'
'-x, y+1/2, -z+1/2'
'-x, -y, -z'
'x, -y-1/2, z-1/2'

loop_
_atom_site_label
_atom_site_type_symbol
_atom_site_fract_x
_atom_site_fract_y
_atom_site_fract_z
_atom_site_U_iso_or_equiv
_atom_site_adp_type
_atom_site_occupancy
_atom_site_site_symmetry_order
_atom_site_calc_flag
_atom_site_refinement_flags_posn
_atom_site_refinement_flags_adp
_atom_site_refinement_flags_occupancy
_atom_site_disorder_assembly
_atom_site_disorder_group
S001 S 0.79044(2) 0.49672(9) 0.53902(9) 0.0354(2) Uani 1 1 d . . . . .
S002 S 0.57532(3) 0.44238(12) 0.96207(11) 0.0486(2) Uani 1 1 d . . . . .
O003 O 0.79239(8) 0.6334(3) 0.4034(3) 0.0468(5) Uani 1 1 d . . . . .
O004 O 0.80022(7) 0.3208(3) 0.4713(3) 0.0486(5) Uani 1 1 d . . . . .
O005 O 0.81968(8) 0.5401(3) 0.6982(3) 0.0487(5) Uani 1 1 d . . . . .
N8 N 0.82630(9) -0.0341(3) 0.5763(3) 0.0419(6) Uani 1 1 d . . . . .
H8A H 0.809909 -0.092758 0.488882 0.050 Uiso 1 1 calc R U . . .
H8B H 0.823398 0.083139 0.557859 0.050 Uiso 1 1 calc R U . . .
H8C H 0.814729 -0.062039 0.678278 0.050 Uiso 1 1 calc R U . . .
C10 C 0.73014(11) 0.4962(4) 0.5947(4) 0.0388(6) Uani 1 1 d . . . . .
C008 C 0.63629(11) 0.5020(4) 0.6958(4) 0.0436(7) Uani 1 1 d . . . . .
C009 C 0.51614(11) 0.5110(4) 0.9312(4) 0.0449(7) Uani 1 1 d . . . . .
C00A C 0.58749(11) 0.5142(4) 0.7546(4) 0.0449(7) Uani 1 1 d . . . . .
C00B C 0.71734(11) 0.3895(5) 0.7310(5) 0.0534(9) Uani 1 1 d . . . . .
H00B H 0.740094 0.315054 0.789790 0.064 Uiso 1 1 calc R U . . .
C00C C 0.67098(11) 0.3926(5) 0.7806(5) 0.0543(9) Uani 1 1 d . . . . .
H00C H 0.662854 0.319771 0.872664 0.065 Uiso 1 1 calc R U . . .
C00D C 0.54729(12) 0.5856(5) 0.6682(5) 0.0561(9) Uani 1 1 d . . . . .
H00D H 0.546525 0.630876 0.554054 0.067 Uiso 1 1 calc R U . . .
C00E C 0.50704(12) 0.5847(5) 0.7673(5) 0.0548(9) Uani 1 1 d . . . . .
H00E H 0.477172 0.629639 0.725453 0.066 Uiso 1 1 calc R U . . .
C00F C 0.69534(12) 0.6018(5) 0.5062(5) 0.0601(10) Uani 1 1 d . . . . .
H00F H 0.703231 0.671819 0.411786 0.072 Uiso 1 1 calc R U . . .
C00G C 0.64938(13) 0.6045(5) 0.5561(5) 0.0638(10) Uani 1 1 d . . . . .
H00G H 0.626506 0.676548 0.494822 0.077 Uiso 1 1 calc R U . . .
C00H C 0.87785(13) -0.0852(5) 0.5827(5) 0.0642(10) Uani 1 1 d . . . . .
H00A H 0.880215 -0.214379 0.591678 0.077 Uiso 1 1 calc R U . . .
H00H H 0.890243 -0.050328 0.472326 0.077 Uiso 1 1 calc R U . . .
C00I C 0.90858(16) -0.0052(7) 0.7294(6) 0.0784(13) Uani 1 1 d . . . . .
H00I H 0.893797 -0.029280 0.839343 0.094 Uiso 1 1 calc R U . . .
C00J C 0.9123(2) 0.1998(8) 0.7074(8) 0.117(2) Uani 1 1 d . . . . .
H00J H 0.925203 0.226386 0.597294 0.176 Uiso 1 1 calc R U . . .
H00K H 0.933072 0.248113 0.802755 0.176 Uiso 1 1 calc R U . . .
H00L H 0.880930 0.252100 0.708521 0.176 Uiso 1 1 calc R U . . .
C00K C 0.95794(19) -0.0853(10) 0.7449(10) 0.143(3) Uani 1 1 d . . . . .
H00M H 0.955496 -0.213343 0.748978 0.215 Uiso 1 1 calc R U . . .
H00N H 0.975421 -0.043038 0.850882 0.215 Uiso 1 1 calc R U . . .
H00O H 0.974538 -0.050935 0.644624 0.215 Uiso 1 1 calc R U . . .

loop_
_atom_site_aniso_label
_atom_site_aniso_U_11
_atom_site_aniso_U_22
_atom_site_aniso_U_33
_atom_site_aniso_U_23
_atom_site_aniso_U_13
_atom_site_aniso_U_12
S001 0.0471(4) 0.0295(4) 0.0310(4) -0.0027(3) 0.0118(3) -0.0025(3)
S002 0.0407(4) 0.0555(5) 0.0502(5) 0.0084(4) 0.0077(3) 0.0029(3)
O003 0.0627(13) 0.0396(11) 0.0407(11) 0.0067(9) 0.0201(10) -0.0007(10)
O004 0.0560(12) 0.0329(11) 0.0579(14) -0.0114(10) 0.0115(10) 0.0004(9)
O005 0.0561(13) 0.0570(14) 0.0337(11) -0.0106(10) 0.0081(9) -0.0103(10)
N8 0.0528(14) 0.0388(14) 0.0347(13) 0.0002(10) 0.0080(11) -0.0040(11)
C10 0.0461(16) 0.0347(15) 0.0363(15) 0.0013(12) 0.0080(12) -0.0007(12)
C008 0.0442(16) 0.0422(17) 0.0453(17) 0.0054(14) 0.0096(13) 0.0009(12)
C009 0.0446(16) 0.0407(16) 0.0500(19) 0.0005(14) 0.0070(14) -0.0030(12)
C00A 0.0450(16) 0.0409(17) 0.0492(18) 0.0042(14) 0.0069(13) 0.0002(12)
C00B 0.0454(17) 0.054(2) 0.061(2) 0.0245(17) 0.0104(15) 0.0080(14)
C00C 0.0476(17) 0.060(2) 0.057(2) 0.0280(17) 0.0144(15) 0.0064(15)
C00D 0.0520(19) 0.064(2) 0.053(2) 0.0130(17) 0.0072(15) 0.0076(16)
C00E 0.0429(17) 0.061(2) 0.061(2) 0.0114(18) 0.0078(15) 0.0081(15)
C00F 0.059(2) 0.064(2) 0.060(2) 0.0317(18) 0.0178(17) 0.0137(16)
C00G 0.057(2) 0.067(2) 0.069(2) 0.032(2) 0.0145(18) 0.0213(17)
C00H 0.066(2) 0.057(2) 0.071(3) 0.0016(19) 0.0118(19) 0.0034(17)
C00I 0.064(2) 0.110(4) 0.061(3) 0.010(2) 0.007(2) 0.000(2)
C00J 0.110(4) 0.095(4) 0.145(5) -0.039(4) -0.004(4) -0.017(3)
C00K 0.070(3) 0.179(7) 0.175(7) 0.017(6) -0.020(4) 0.019(4)

loop_
_atom_type_symbol
_atom_type_description
_atom_type_scat_dispersion_real
_atom_type_scat_dispersion_imag
_atom_type_scat_source
C C 0.0181 0.0091 'International Tables Vol C Tables 4.2.6.8 and 6.1.1.4'
H H 0.0000 0.0000 'International Tables Vol C Tables 4.2.6.8 and 6.1.1.4'
N N 0.0311 0.0180 'International Tables Vol C Tables 4.2.6.8 and 6.1.1.4'
O O 0.0492 0.0322 'International Tables Vol C Tables 4.2.6.8 and 6.1.1.4'
S S 0.3331 0.5567 'International Tables Vol C Tables 4.2.6.8 and 6.1.1.4'

loop_
_geom_angle_atom_site_label_1
_geom_angle_atom_site_label_2
_geom_angle_atom_site_label_3
_geom_angle
_geom_angle_site_symmetry_1
_geom_angle_site_symmetry_3
_geom_angle_publ_flag
O003 S001 C10 105.34(13) . . ?
O004 S001 O003 111.47(13) . . ?
O004 S001 C10 107.16(13) . . ?
O005 S001 O003 112.65(13) . . ?
O005 S001 O004 113.19(13) . . ?
O005 S001 C10 106.43(13) . . ?
C00A S002 C009 92.48(16) . . ?
H8A N8 H8B 109.5 . . ?
H8A N8 H8C 109.5 . . ?
H8B N8 H8C 109.5 . . ?
C00H N8 H8A 109.5 . . ?
C00H N8 H8B 109.5 . . ?
C00H N8 H8C 109.5 . . ?
C00B C10 S001 119.6(2) . . ?
C00B C10 C00F 118.7(3) . . ?
C00F C10 S001 121.7(2) . . ?
C00C C008 C00A 121.6(3) . . ?
C00G C008 C00A 120.7(3) . . ?
C00G C008 C00C 117.7(3) . . ?
C009 C009 S002 121.0(3) 3_667 . ?
C00E C009 S002 110.2(2) . . ?
C00E C009 C009 128.8(4) . 3_667 ?
C008 C00A S002 121.1(2) . . ?
C00D C00A S002 110.2(3) . . ?
C00D C00A C008 128.6(3) . . ?
C10 C00B H00B 119.8 . . ?
C10 C00B C00C 120.3(3) . . ?
C00C C00B H00B 119.8 . . ?
C008 C00C H00C 119.4 . . ?
C00B C00C C008 121.2(3) . . ?
C00B C00C H00C 119.4 . . ?
C00A C00D H00D 123.1 . . ?
C00A C00D C00E 113.8(3) . . ?
C00E C00D H00D 123.1 . . ?
C009 C00E C00D 113.3(3) . . ?
C009 C00E H00E 123.3 . . ?
C00D C00E H00E 123.3 . . ?
C10 C00F H00F 119.6 . . ?
C00G C00F C10 120.7(3) . . ?
C00G C00F H00F 119.6 . . ?
C008 C00G H00G 119.4 . . ?
C00F C00G C008 121.3(3) . . ?
C00F C00G H00G 119.4 . . ?
N8 C00H H00A 108.6 . . ?
N8 C00H H00H 108.6 . . ?
H00A C00H H00H 107.5 . . ?
C00I C00H N8 114.9(3) . . ?
C00I C00H H00A 108.6 . . ?
C00I C00H H00H 108.6 . . ?
C00H C00I H00I 108.1 . . ?
C00H C00I C00J 111.1(4) . . ?
C00H C00I C00K 111.7(5) . . ?
C00J C00I H00I 108.1 . . ?
C00K C00I H00I 108.1 . . ?
C00K C00I C00J 109.6(5) . . ?
C00I C00J H00J 109.5 . . ?
C00I C00J H00K 109.5 . . ?
C00I C00J H00L 109.5 . . ?
H00J C00J H00K 109.5 . . ?
H00J C00J H00L 109.5 . . ?
H00K C00J H00L 109.5 . . ?
C00I C00K H00M 109.5 . . ?
C00I C00K H00N 109.5 . . ?
C00I C00K H00O 109.5 . . ?
H00M C00K H00N 109.5 . . ?
H00M C00K H00O 109.5 . . ?
H00N C00K H00O 109.5 . . ?

loop_
_geom_bond_atom_site_label_1
_geom_bond_atom_site_label_2
_geom_bond_distance
_geom_bond_site_symmetry_2
_geom_bond_publ_flag
S001 O003 1.456(2) . ?
S001 O004 1.447(2) . ?
S001 O005 1.439(2) . ?
S001 C10 1.770(3) . ?
S002 C009 1.727(3) . ?
S002 C00A 1.727(3) . ?
N8 H8A 0.8900 . ?
N8 H8B 0.8900 . ?
N8 H8C 0.8900 . ?
N8 C00H 1.486(4) . ?
C10 C00B 1.378(4) . ?
C10 C00F 1.382(4) . ?
C008 C00A 1.473(4) . ?
C008 C00C 1.385(4) . ?
C008 C00G 1.384(5) . ?
C009 C009 1.448(6) 3_667 ?
C009 C00E 1.366(5) . ?
C00A C00D 1.361(4) . ?
C00B H00B 0.9300 . ?
C00B C00C 1.379(4) . ?
C00C H00C 0.9300 . ?
C00D H00D 0.9300 . ?
C00D C00E 1.405(5) . ?
C00E H00E 0.9300 . ?
C00F H00F 0.9300 . ?
C00F C00G 1.369(5) . ?
C00G H00G 0.9300 . ?
C00H H00A 0.9700 . ?
C00H H00H 0.9700 . ?
C00H C00I 1.475(6) . ?
C00I H00I 0.9800 . ?
C00I C00J 1.546(7) . ?
C00I C00K 1.498(7) . ?
C00J H00J 0.9600 . ?
C00J H00K 0.9600 . ?
C00J H00L 0.9600 . ?
C00K H00M 0.9600 . ?
C00K H00N 0.9600 . ?
C00K H00O 0.9600 . ?

loop_
_geom_torsion_atom_site_label_1
_geom_torsion_atom_site_label_2
_geom_torsion_atom_site_label_3
_geom_torsion_atom_site_label_4
_geom_torsion
_geom_torsion_site_symmetry_1
_geom_torsion_site_symmetry_2
_geom_torsion_site_symmetry_3
_geom_torsion_site_symmetry_4
_geom_torsion_publ_flag
S001 C10 C00B C00C 177.5(3) . . . . ?
S001 C10 C00F C00G -177.4(3) . . . . ?
S002 C009 C00E C00D 0.0(4) . . . . ?
S002 C00A C00D C00E 0.5(4) . . . . ?
O003 S001 C10 C00B -175.0(3) . . . . ?
O003 S001 C10 C00F 4.3(3) . . . . ?
O004 S001 C10 C00B 66.2(3) . . . . ?
O004 S001 C10 C00F -114.5(3) . . . . ?
O005 S001 C10 C00B -55.1(3) . . . . ?
O005 S001 C10 C00F 124.1(3) . . . . ?
N8 C00H C00I C00J -66.6(5) . . . . ?
N8 C00H C00I C00K 170.7(4) . . . . ?
C10 C00B C00C C008 -0.1(6) . . . . ?
C10 C00F C00G C008 -0.1(6) . . . . ?
C008 C00A C00D C00E -176.5(3) . . . . ?
C009 S002 C00A C008 176.8(3) . . . . ?
C009 S002 C00A C00D -0.5(3) . . . . ?
C009 C009 C00E C00D 179.4(4) 3_667 . . . ?
C00A S002 C009 C009 -179.2(4) . . . 3_667 ?
C00A S002 C009 C00E 0.3(3) . . . . ?
C00A C008 C00C C00B -176.3(3) . . . . ?
C00A C008 C00G C00F 176.4(4) . . . . ?
C00A C00D C00E C009 -0.3(5) . . . . ?
C00B C10 C00F C00G 1.9(6) . . . . ?
C00C C008 C00A S002 17.4(5) . . . . ?
C00C C008 C00A C00D -165.9(4) . . . . ?
C00C C008 C00G C00F -1.8(6) . . . . ?
C00F C10 C00B C00C -1.8(5) . . . . ?
C00G C008 C00A S002 -160.7(3) . . . . ?
C00G C008 C00A C00D 16.0(6) . . . . ?
C00G C008 C00C C00B 1.8(6) . . . . ?
